data_2210348
loop_
_publ_author_name
'McAdam, C. John'
'Robinson, Brian H.'
'Simpson, Jim'

_publ_section_title
;
 1-Ferrocenyl-2-iodoethanone
;
_journal_coeditor_code NG2081
_journal_issue 9
_journal_name_full 'Acta Crystallographica Section E'
_journal_page_first m2354
_journal_page_last m2356
_journal_paper_doi 10.1107/S160053680603385X
_journal_volume 62
_journal_year 2006
_chemical_formula_iupac '[Fe (C5 H5) (C7 H6 I O)]'
_chemical_formula_moiety 'C12 H11 Fe I O'
_chemical_formula_sum 'C12 H11 Fe I O'
_chemical_formula_weight 353.96
_chemical_name_systematic
;
2-iodo-1-ferrocenylethanone
;
_space_group_IT_number 14
_symmetry_cell_setting monoclinic
_symmetry_space_group_name_Hall '-P 2yn'
_symmetry_space_group_name_H-M 'P 1 21/n 1'
_atom_sites_solution_hydrogens geom
_atom_sites_solution_primary direct
_atom_sites_solution_secondary difmap
_cell_angle_alpha 90.00
_cell_angle_beta 99.252(5)
_cell_angle_gamma 90.00
_cell_formula_units_Z 8
_cell_length_a 10.3689(11)
_cell_length_b 10.6608(12)
_cell_length_c 21.370(3)
_cell_measurement_reflns_used 8585
_cell_measurement_temperature 85(2)
_cell_measurement_theta_max 27.57
_cell_measurement_theta_min 2.82
_cell_volume 2331.5(5)
_computing_cell_refinement 'SAINT (Bruker, 2004)'
_computing_data_collection 'APEX2 (Bruker, 2004)'
_computing_data_reduction SAINT
_computing_molecular_graphics
;
ORTEP-3 (Farrugia, 1997) and MERCURY (Macrae <i>et al.</i>,
2006)
;
_computing_publication_material 'SHELXL97 and enCIFer (Allen <i>et al.</i>,  2004)'
_computing_structure_refinement
;
SHELXL97 (Sheldrick, 1997) and TITAN2000 (Hunter & Simpson,
1999)
;
_computing_structure_solution 'SIR92 (Altomare <i>et al.</i>,  1993)'
_diffrn_ambient_temperature 85(2)
_diffrn_measured_fraction_theta_full 0.997
_diffrn_measured_fraction_theta_max 0.991
_diffrn_measurement_device_type 'Bruker APEXII CCD area-detector'
_diffrn_measurement_method '\f and \w'
_diffrn_radiation_monochromator graphite
_diffrn_radiation_source 'fine-focus sealed tube'
_diffrn_radiation_type MoK\a
_diffrn_radiation_wavelength 0.71073
_diffrn_reflns_av_R_equivalents 0.0260
_diffrn_reflns_av_sigmaI/netI 0.0142
_diffrn_reflns_limit_h_max 13
_diffrn_reflns_limit_h_min -13
_diffrn_reflns_limit_k_max 13
_diffrn_reflns_limit_k_min -12
_diffrn_reflns_limit_l_max 27
_diffrn_reflns_limit_l_min -27
_diffrn_reflns_number 34186
_diffrn_reflns_theta_full 27.50
_diffrn_reflns_theta_max 27.58
_diffrn_reflns_theta_min 1.93
_diffrn_standards_number 0
_exptl_absorpt_coefficient_mu 3.911
_exptl_absorpt_correction_T_max 0.731
_exptl_absorpt_correction_T_min 0.470
_exptl_absorpt_correction_type multi-scan
_exptl_absorpt_process_details '(SADABS; Bruker, 2004)'
_exptl_crystal_colour orange
_exptl_crystal_density_diffrn 2.017
_exptl_crystal_density_method 'not measured'
_exptl_crystal_description 'rectangular plate'
_exptl_crystal_F_000 1360
_exptl_crystal_size_max 0.38
_exptl_crystal_size_mid 0.18
_exptl_crystal_size_min 0.08
_refine_diff_density_max 1.367
_refine_diff_density_min -1.376
_refine_ls_extinction_method none
_refine_ls_goodness_of_fit_ref 1.310
_refine_ls_hydrogen_treatment constr
_refine_ls_matrix_type full
_refine_ls_number_parameters 271
_refine_ls_number_reflns 5352
_refine_ls_number_restraints 0
_refine_ls_restrained_S_all 1.310
_refine_ls_R_factor_all 0.0218
_refine_ls_R_factor_gt 0.0179
_refine_ls_shift/su_max 0.004
_refine_ls_shift/su_mean 0.000
_refine_ls_structure_factor_coef Fsqd
_refine_ls_weighting_details 'calc w = 1/[\s^2^(Fo^2^)+(0.0412P)^2^+1.3348P] where P=(Fo^2^+2Fc^2^)/3'
_refine_ls_weighting_scheme calc
_refine_ls_wR_factor_gt 0.0635
_refine_ls_wR_factor_ref 0.0779
_reflns_number_gt 5112
_reflns_number_total 5352
_reflns_threshold_expression I>2\s(I)
_cod_data_source_file ng2081.cif
_cod_data_source_block I
_cod_original_sg_symbol_H-M 'P 21/n'
_cod_database_code 2210348
_cod_database_fobs_code 2210348

loop_
_symmetry_equiv_pos_as_xyz
'x, y, z'
'-x+1/2, y+1/2, -z+1/2'
'-x, -y, -z'
'x-1/2, -y-1/2, z-1/2'

loop_
_atom_site_type_symbol
_atom_site_label
_atom_site_fract_x
_atom_site_fract_y
_atom_site_fract_z
_atom_site_U_iso_or_equiv
_atom_site_adp_type
_atom_site_calc_flag
_atom_site_refinement_flags
_atom_site_occupancy
C C11 0.1272(2) 0.1122(3) 0.55302(11) 0.0275(5) Uani d . 1
H H11 0.1715 0.0970 0.5181 0.033 Uiso calc R 1
C C12 0.1090(2) 0.2309(2) 0.57997(11) 0.0287(5) Uani d . 1
H H12 0.1391 0.3091 0.5667 0.034 Uiso calc R 1
C C13 0.0372(2) 0.2116(2) 0.63075(12) 0.0285(5) Uani d . 1
H H13 0.0107 0.2752 0.6572 0.034 Uiso calc R 1
C C14 0.0122(2) 0.0820(3) 0.63508(12) 0.0272(5) Uani d . 1
H H14 -0.0339 0.0430 0.6648 0.033 Uiso calc R 1
C C15 0.0684(2) 0.0200(2) 0.58690(11) 0.0265(5) Uani d . 1
H H15 0.0667 -0.0677 0.5789 0.032 Uiso calc R 1
Fe Fe1 0.20842(3) 0.11418(3) 0.647769(15) 0.01470(8) Uani d . 1
C C16 0.40008(19) 0.0666(2) 0.65783(9) 0.0147(4) Uani d . 1
C C17 0.3322(2) -0.0177(2) 0.69375(9) 0.0180(4) Uani d . 1
H H17 0.3252 -0.1060 0.6885 0.022 Uiso calc R 1
C C18 0.2774(2) 0.0554(2) 0.73867(10) 0.0224(4) Uani d . 1
H H18 0.2271 0.0242 0.7687 0.027 Uiso calc R 1
C C19 0.3111(2) 0.1830(2) 0.73086(10) 0.0230(4) Uani d . 1
H H19 0.2873 0.2513 0.7551 0.028 Uiso calc R 1
C C110 0.3862(2) 0.1920(2) 0.68084(10) 0.0177(4) Uani d . 1
H H110 0.4206 0.2665 0.6656 0.021 Uiso calc R 1
C C111 0.45486(18) 0.02737(18) 0.60170(9) 0.0144(4) Uani d . 1
O O1 0.46890(16) -0.08336(14) 0.58972(7) 0.0209(3) Uani d . 1
C C112 0.49235(19) 0.12820(18) 0.55834(10) 0.0143(4) Uani d . 1
H H11A 0.4519 0.2092 0.5670 0.017 Uiso calc R 1
H H11B 0.4625 0.1054 0.5135 0.017 Uiso calc R 1
I I1 0.702620(13) 0.142782(13) 0.577182(6) 0.01674(7) Uani d . 1
C C21 0.7627(2) 0.6439(2) 0.56621(10) 0.0221(5) Uani d . 1
H H21 0.7021 0.6357 0.5281 0.027 Uiso calc R 1
C C22 0.7871(2) 0.7547(2) 0.60337(11) 0.0240(5) Uani d . 1
H H22 0.7446 0.8332 0.5947 0.029 Uiso calc R 1
C C23 0.8864(2) 0.7271(2) 0.65599(11) 0.0251(5) Uani d . 1
H H23 0.9225 0.7844 0.6881 0.030 Uiso calc R 1
C C24 0.9215(2) 0.5993(2) 0.65180(12) 0.0247(5) Uani d . 1
H H24 0.9849 0.5556 0.6809 0.030 Uiso calc R 1
C C25 0.8450(2) 0.5475(2) 0.59621(10) 0.0229(4) Uani d . 1
H H25 0.8486 0.4634 0.5819 0.027 Uiso calc R 1
Fe Fe2 0.72710(3) 0.61423(3) 0.657316(14) 0.01354(8) Uani d . 1
C C26 0.54039(19) 0.55249(19) 0.65350(9) 0.0145(4) Uani d . 1
C C27 0.5576(2) 0.6719(2) 0.68518(9) 0.0171(4) Uani d . 1
H H27 0.5115 0.7470 0.6725 0.021 Uiso calc R 1
C C28 0.6566(2) 0.6565(2) 0.73926(10) 0.0212(4) Uani d . 1
H H28 0.6875 0.7201 0.7690 0.025 Uiso calc R 1
C C29 0.7015(2) 0.5304(2) 0.74125(10) 0.0214(4) Uani d . 1
H H29 0.7675 0.4956 0.7724 0.026 Uiso calc R 1
C C210 0.6305(2) 0.4654(2) 0.68854(10) 0.0177(4) Uani d . 1
H H210 0.6408 0.3797 0.6783 0.021 Uiso calc R 1
C C211 0.46149(18) 0.52427(18) 0.59193(9) 0.0136(4) Uani d . 1
O O2 0.45486(15) 0.41766(14) 0.57006(7) 0.0204(3) Uani d . 1
C C212 0.3885(2) 0.62926(18) 0.55441(10) 0.0150(4) Uani d . 1
H H21A 0.3837 0.6137 0.5084 0.018 Uiso calc R 1
H H21B 0.4340 0.7100 0.5649 0.018 Uiso calc R 1
I I2 0.194293(14) 0.636144(15) 0.578744(7) 0.02006(7) Uani d . 1

loop_
_atom_site_aniso_label
_atom_site_aniso_U_11
_atom_site_aniso_U_22
_atom_site_aniso_U_33
_atom_site_aniso_U_12
_atom_site_aniso_U_13
_atom_site_aniso_U_23
C11 0.0201(11) 0.0435(14) 0.0174(10) 0.0009(10) -0.0018(9) -0.0003(10)
C12 0.0229(11) 0.0324(13) 0.0288(12) 0.0024(10) -0.0019(9) 0.0110(10)
C13 0.0177(10) 0.0338(13) 0.0331(12) 0.0098(9) 0.0017(9) 0.0004(10)
C14 0.0107(9) 0.0378(14) 0.0327(13) -0.0003(9) 0.0018(9) 0.0063(10)
C15 0.0169(10) 0.0314(13) 0.0286(12) -0.0026(9) -0.0048(9) -0.0037(10)
Fe1 0.01143(15) 0.01907(16) 0.01400(15) 0.00065(11) 0.00322(11) -0.00052(11)
C16 0.0117(9) 0.0184(10) 0.0144(9) 0.0001(7) 0.0026(7) -0.0006(8)
C17 0.0158(9) 0.0220(10) 0.0162(9) 0.0013(8) 0.0031(7) 0.0028(8)
C18 0.0192(10) 0.0353(13) 0.0133(9) 0.0011(9) 0.0043(8) 0.0013(9)
C19 0.0209(10) 0.0309(12) 0.0172(10) 0.0018(9) 0.0030(8) -0.0085(9)
C110 0.0148(9) 0.0195(10) 0.0185(9) -0.0009(8) 0.0017(7) -0.0047(8)
C111 0.0118(9) 0.0144(9) 0.0171(9) -0.0006(7) 0.0024(7) -0.0002(7)
O1 0.0280(8) 0.0133(7) 0.0235(8) 0.0012(6) 0.0105(6) 0.0001(6)
C112 0.0120(9) 0.0147(9) 0.0164(9) 0.0013(7) 0.0029(7) 0.0013(7)
I1 0.01365(9) 0.01857(10) 0.01785(10) -0.00089(4) 0.00206(6) 0.00362(5)
C21 0.0202(11) 0.0312(12) 0.0156(10) -0.0038(8) 0.0046(8) 0.0007(8)
C22 0.0251(11) 0.0227(11) 0.0255(11) -0.0027(9) 0.0081(9) 0.0047(9)
C23 0.0213(11) 0.0301(12) 0.0241(11) -0.0115(9) 0.0043(9) -0.0026(9)
C24 0.0138(10) 0.0342(13) 0.0262(12) -0.0006(9) 0.0030(9) 0.0005(10)
C25 0.0183(10) 0.0283(12) 0.0232(10) 0.0002(9) 0.0069(8) -0.0025(9)
Fe2 0.01176(15) 0.01595(15) 0.01244(15) -0.00119(11) 0.00049(11) -0.00015(11)
C26 0.0124(9) 0.0163(10) 0.0149(9) -0.0007(7) 0.0023(7) 0.0009(7)
C27 0.0164(9) 0.0198(10) 0.0158(9) 0.0009(8) 0.0045(7) -0.0030(8)
C28 0.0232(11) 0.0268(11) 0.0140(9) -0.0034(9) 0.0046(8) -0.0038(8)
C29 0.0198(10) 0.0291(12) 0.0141(9) -0.0021(9) -0.0009(8) 0.0052(8)
C210 0.0167(9) 0.0180(10) 0.0182(9) -0.0011(8) 0.0018(8) 0.0047(8)
C211 0.0108(8) 0.0140(9) 0.0161(9) -0.0004(7) 0.0028(7) 0.0011(7)
O2 0.0229(8) 0.0136(7) 0.0229(8) 0.0008(6) -0.0022(6) -0.0016(6)
C212 0.0132(9) 0.0154(9) 0.0168(9) 0.0005(7) 0.0034(8) 0.0021(7)
I2 0.01529(10) 0.02496(11) 0.02064(10) 0.00449(5) 0.00505(7) 0.00229(5)

loop_
_atom_type_symbol
_atom_type_description
_atom_type_scat_dispersion_real
_atom_type_scat_dispersion_imag
_atom_type_scat_source
C C 0.0033 0.0016 'International Tables Vol C Tables 4.2.6.8 and 6.1.1.4'
H H 0.0000 0.0000 'International Tables Vol C Tables 4.2.6.8 and 6.1.1.4'
O O 0.0106 0.0060 'International Tables Vol C Tables 4.2.6.8 and 6.1.1.4'
Fe Fe 0.3463 0.8444 'International Tables Vol C Tables 4.2.6.8 and 6.1.1.4'
I I -0.4742 1.8119 'International Tables Vol C Tables 4.2.6.8 and 6.1.1.4'

loop_
_geom_angle_atom_site_label_1
_geom_angle_atom_site_label_2
_geom_angle_atom_site_label_3
_geom_angle
C12 C11 C15 108.4(2)
C12 C11 Fe1 69.62(13)
C15 C11 Fe1 69.31(13)
C12 C11 H11 125.8
C15 C11 H11 125.8
Fe1 C11 H11 126.8
C11 C12 C13 107.5(2)
C11 C12 Fe1 70.21(13)
C13 C12 Fe1 68.95(13)
C11 C12 H12 126.2
C13 C12 H12 126.2
Fe1 C12 H12 126.2
C14 C13 C12 108.3(2)
C14 C13 Fe1 69.73(13)
C12 C13 Fe1 70.29(13)
C14 C13 H13 125.8
C12 C13 H13 125.8
Fe1 C13 H13 125.7
C13 C14 C15 107.8(2)
C13 C14 Fe1 69.75(13)
C15 C14 Fe1 70.02(13)
C13 C14 H14 126.1
C15 C14 H14 126.1
Fe1 C14 H14 125.7
C11 C15 C14 108.0(2)
C11 C15 Fe1 70.44(13)
C14 C15 Fe1 69.19(13)
C11 C15 H15 126.0
C14 C15 H15 126.0
Fe1 C15 H15 125.9
C16 Fe1 C14 155.77(10)
C16 Fe1 C13 163.06(10)
C14 Fe1 C13 40.52(11)
C16 Fe1 C110 41.44(8)
C14 Fe1 C110 160.24(10)
C13 Fe1 C110 124.52(10)
C16 Fe1 C17 41.30(8)
C14 Fe1 C17 118.96(10)
C13 Fe1 C17 153.79(9)
C110 Fe1 C17 69.57(9)
C16 Fe1 C15 121.77(9)
C14 Fe1 C15 40.79(10)
C13 Fe1 C15 68.19(10)
C110 Fe1 C15 157.96(9)
C17 Fe1 C15 107.11(9)
C16 Fe1 C19 68.59(8)
C14 Fe1 C19 122.88(10)
C13 Fe1 C19 106.73(10)
C110 Fe1 C19 40.68(8)
C17 Fe1 C19 68.40(9)
C15 Fe1 C19 160.00(10)
C16 Fe1 C12 126.70(9)
C14 Fe1 C12 68.37(10)
C13 Fe1 C12 40.76(10)
C110 Fe1 C12 108.70(10)
C17 Fe1 C12 163.54(9)
C15 Fe1 C12 67.99(10)
C19 Fe1 C12 121.65(10)
C16 Fe1 C18 68.75(8)
C14 Fe1 C18 105.22(10)
C13 Fe1 C18 118.98(9)
C110 Fe1 C18 68.86(9)
C17 Fe1 C18 40.60(8)
C15 Fe1 C18 123.61(10)
C19 Fe1 C18 40.45(10)
C12 Fe1 C18 155.30(10)
C16 Fe1 C11 109.84(9)
C14 Fe1 C11 68.09(10)
C13 Fe1 C11 67.92(10)
C110 Fe1 C11 123.15(9)
C17 Fe1 C11 126.14(10)
C15 Fe1 C11 40.25(10)
C19 Fe1 C11 157.65(10)
C12 Fe1 C11 40.18(10)
C18 Fe1 C11 161.49(10)
C17 C16 C110 108.27(18)
C17 C16 C111 123.09(19)
C110 C16 C111 128.04(19)
C17 C16 Fe1 69.96(11)
C110 C16 Fe1 69.75(11)
C111 C16 Fe1 119.06(14)
C18 C17 C16 107.56(19)
C18 C17 Fe1 70.16(12)
C16 C17 Fe1 68.74(12)
C18 C17 H17 126.2
C16 C17 H17 126.2
Fe1 C17 H17 126.4
C19 C18 C17 108.18(19)
C19 C18 Fe1 69.63(12)
C17 C18 Fe1 69.25(12)
C19 C18 H18 125.9
C17 C18 H18 125.9
Fe1 C18 H18 126.8
C18 C19 C110 109.12(19)
C18 C19 Fe1 69.92(12)
C110 C19 Fe1 69.21(12)
C18 C19 H19 125.4
C110 C19 H19 125.4
Fe1 C19 H19 127.0
C19 C110 C16 106.87(19)
C19 C110 Fe1 70.11(12)
C16 C110 Fe1 68.81(11)
C19 C110 H110 126.6
C16 C110 H110 126.6
Fe1 C110 H110 126.1
O1 C111 C16 121.41(18)
O1 C111 C112 120.53(18)
C16 C111 C112 118.05(17)
C111 C112 I1 106.79(13)
C111 C112 H11A 110.4
I1 C112 H11A 110.4
C111 C112 H11B 110.4
I1 C112 H11B 110.4
H11A C112 H11B 108.6
C25 C21 C22 108.0(2)
C25 C21 Fe2 69.47(12)
C22 C21 Fe2 69.09(12)
C25 C21 H21 126.0
C22 C21 H21 126.0
Fe2 C21 H21 127.0
C21 C22 C23 108.0(2)
C21 C22 Fe2 70.39(13)
C23 C22 Fe2 69.63(13)
C21 C22 H22 126.0
C23 C22 H22 126.0
Fe2 C22 H22 125.6
C24 C23 C22 107.9(2)
C24 C23 Fe2 69.62(13)
C22 C23 Fe2 69.54(13)
C24 C23 H23 126.0
C22 C23 H23 126.0
Fe2 C23 H23 126.4
C23 C24 C25 108.1(2)
C23 C24 Fe2 69.85(13)
C25 C24 Fe2 69.97(12)
C23 C24 H24 126.0
C25 C24 H24 126.0
Fe2 C24 H24 125.8
C21 C25 C24 108.0(2)
C21 C25 Fe2 70.15(13)
C24 C25 Fe2 69.22(13)
C21 C25 H25 126.0
C24 C25 H25 126.0
Fe2 C25 H25 126.2
C26 Fe2 C27 41.38(8)
C26 Fe2 C210 41.33(8)
C27 Fe2 C210 69.39(9)
C26 Fe2 C24 155.99(10)
C27 Fe2 C24 160.84(9)
C210 Fe2 C24 119.84(9)
C26 Fe2 C22 125.99(9)
C27 Fe2 C22 107.36(9)
C210 Fe2 C22 163.89(9)
C24 Fe2 C22 68.46(10)
C26 Fe2 C23 162.62(9)
C27 Fe2 C23 124.20(9)
C210 Fe2 C23 154.05(9)
C24 Fe2 C23 40.54(10)
C22 Fe2 C23 40.83(9)
C26 Fe2 C28 68.79(8)
C27 Fe2 C28 40.81(8)
C210 Fe2 C28 68.38(9)
C24 Fe2 C28 123.77(10)
C22 Fe2 C28 120.14(9)
C23 Fe2 C28 106.34(9)
C26 Fe2 C25 121.49(9)
C27 Fe2 C25 156.80(9)
C210 Fe2 C25 108.14(9)
C24 Fe2 C25 40.80(9)
C22 Fe2 C25 68.26(9)
C23 Fe2 C25 68.35(10)
C28 Fe2 C25 161.44(9)
C26 Fe2 C29 68.86(8)
C27 Fe2 C29 68.80(9)
C210 Fe2 C29 40.57(8)
C24 Fe2 C29 106.43(9)
C22 Fe2 C29 154.38(9)
C23 Fe2 C29 118.97(9)
C28 Fe2 C29 40.41(9)
C25 Fe2 C29 125.21(9)
C26 Fe2 C21 108.99(9)
C27 Fe2 C21 121.53(9)
C210 Fe2 C21 126.73(9)
C24 Fe2 C21 68.26(10)
C22 Fe2 C21 40.52(9)
C23 Fe2 C21 68.27(9)
C28 Fe2 C21 156.00(9)
C25 Fe2 C21 40.37(9)
C29 Fe2 C21 162.96(9)
C27 C26 C210 107.74(18)
C27 C26 C211 127.83(18)
C210 C26 C211 123.87(18)
C27 C26 Fe2 69.52(11)
C210 C26 Fe2 69.72(11)
C211 C26 Fe2 119.55(13)
C28 C27 C26 107.33(18)
C28 C27 Fe2 70.10(12)
C26 C27 Fe2 69.11(11)
C28 C27 H27 126.3
C26 C27 H27 126.3
Fe2 C27 H27 126.0
C29 C28 C27 108.84(19)
C29 C28 Fe2 70.02(12)
C27 C28 Fe2 69.09(12)
C29 C28 H28 125.6
C27 C28 H28 125.6
Fe2 C28 H28 126.9
C28 C29 C210 108.17(19)
C28 C29 Fe2 69.56(12)
C210 C29 Fe2 69.16(12)
C28 C29 H29 125.9
C210 C29 H29 125.9
Fe2 C29 H29 126.9
C29 C210 C26 107.93(19)
C29 C210 Fe2 70.26(12)
C26 C210 Fe2 68.95(11)
C29 C210 H210 126.0
C26 C210 H210 126.0
Fe2 C210 H210 126.3
O2 C211 C26 121.44(18)
O2 C211 C212 119.52(18)
C26 C211 C212 119.04(17)
C211 C212 I2 107.75(13)
C211 C212 H21A 110.2
I2 C212 H21A 110.2
C211 C212 H21B 110.2
I2 C212 H21B 110.2
H21A C212 H21B 108.5

loop_
_geom_bond_atom_site_label_1
_geom_bond_atom_site_label_2
_geom_bond_distance
C11 C12 1.415(4)
C11 C15 1.415(3)
C11 Fe1 2.064(2)
C11 H11 0.9500
C12 C13 1.426(3)
C12 Fe1 2.056(2)
C12 H12 0.9500
C13 C14 1.412(4)
C13 Fe1 2.039(2)
C13 H13 0.9500
C14 C15 1.425(3)
C14 Fe1 2.038(2)
C14 H14 0.9500
C15 Fe1 2.049(2)
C15 H15 0.9500
Fe1 C16 2.029(2)
Fe1 C110 2.041(2)
Fe1 C17 2.045(2)
Fe1 C19 2.053(2)
Fe1 C18 2.057(2)
C16 C17 1.437(3)
C16 C110 1.440(3)
C16 C111 1.468(3)
C17 C18 1.423(3)
C17 H17 0.9500
C18 C19 1.421(3)
C18 H18 0.9500
C19 C110 1.424(3)
C19 H19 0.9500
C110 H110 0.9500
C111 O1 1.222(2)
C111 C112 1.510(3)
C112 I1 2.158(2)
C112 H11A 0.9900
C112 H11B 0.9900
C21 C25 1.421(3)
C21 C22 1.423(3)
C21 Fe2 2.064(2)
C21 H21 0.9500
C22 C23 1.428(3)
C22 Fe2 2.046(2)
C22 H22 0.9500
C23 C24 1.418(4)
C23 Fe2 2.048(2)
C23 H23 0.9500
C24 C25 1.429(3)
C24 Fe2 2.044(2)
C24 H24 0.9500
C25 Fe2 2.054(2)
C25 H25 0.9500
Fe2 C26 2.034(2)
Fe2 C27 2.039(2)
Fe2 C210 2.044(2)
Fe2 C28 2.053(2)
Fe2 C29 2.059(2)
C26 C27 1.439(3)
C26 C210 1.439(3)
C26 C211 1.464(3)
C27 C28 1.427(3)
C27 H27 0.9500
C28 C29 1.420(3)
C28 H28 0.9500
C29 C210 1.423(3)
C29 H29 0.9500
C210 H210 0.9500
C211 O2 1.227(2)
C211 C212 1.508(3)
C212 I2 2.160(2)
C212 H21A 0.9900
C212 H21B 0.9900

loop_
_geom_hbond_atom_site_label_D
_geom_hbond_atom_site_label_H
_geom_hbond_atom_site_label_A
_geom_hbond_site_symmetry_A
_geom_hbond_distance_DH
_geom_hbond_distance_HA
_geom_hbond_distance_DA
_geom_hbond_angle_DHA
C110 H110 O2 . 0.95 2.67 3.527(3) 150.6
C112 H11A O2 . 0.99 2.22 3.125(2) 150.8
C212 H21B O1 1_565 0.99 2.28 3.232(3) 160.8
C27 H27 O1 1_565 0.95 2.52 3.349(3) 146.1

loop_
_geom_torsion_atom_site_label_1
_geom_torsion_atom_site_label_2
_geom_torsion_atom_site_label_3
_geom_torsion_atom_site_label_4
_geom_torsion
C15 C11 C12 C13 -0.4(3)
Fe1 C11 C12 C13 -59.06(16)
C15 C11 C12 Fe1 58.62(16)
C11 C12 C13 C14 0.3(3)
Fe1 C12 C13 C14 -59.58(16)
C11 C12 C13 Fe1 59.85(16)
C12 C13 C14 C15 0.0(3)
Fe1 C13 C14 C15 -59.94(15)
C12 C13 C14 Fe1 59.93(16)
C12 C11 C15 C14 0.4(3)
Fe1 C11 C15 C14 59.24(16)
C12 C11 C15 Fe1 -58.81(16)
C13 C14 C15 C11 -0.3(3)
Fe1 C14 C15 C11 -60.03(16)
C13 C14 C15 Fe1 59.77(16)
C13 C14 Fe1 C16 -171.1(2)
C15 C14 Fe1 C16 -52.3(3)
C15 C14 Fe1 C13 118.7(2)
C13 C14 Fe1 C110 47.4(3)
C15 C14 Fe1 C110 166.1(3)
C13 C14 Fe1 C17 158.54(14)
C15 C14 Fe1 C17 -82.73(16)
C13 C14 Fe1 C15 -118.7(2)
C13 C14 Fe1 C19 76.78(17)
C15 C14 Fe1 C19 -164.50(14)
C13 C14 Fe1 C12 -37.79(15)
C15 C14 Fe1 C12 80.93(16)
C13 C14 Fe1 C18 117.03(15)
C15 C14 Fe1 C18 -124.25(15)
C13 C14 Fe1 C11 -81.20(16)
C15 C14 Fe1 C11 37.52(15)
C14 C13 Fe1 C16 167.4(3)
C12 C13 Fe1 C16 48.1(4)
C12 C13 Fe1 C14 -119.2(2)
C14 C13 Fe1 C110 -162.42(14)
C12 C13 Fe1 C110 78.34(17)
C14 C13 Fe1 C17 -46.4(3)
C12 C13 Fe1 C17 -165.68(19)
C14 C13 Fe1 C15 38.10(15)
C12 C13 Fe1 C15 -81.14(16)
C14 C13 Fe1 C19 -121.39(15)
C12 C13 Fe1 C19 119.37(15)
C14 C13 Fe1 C12 119.2(2)
C14 C13 Fe1 C18 -79.28(17)
C12 C13 Fe1 C18 161.48(15)
C14 C13 Fe1 C11 81.65(16)
C12 C13 Fe1 C11 -37.60(15)
C11 C15 Fe1 C16 -83.47(16)
C14 C15 Fe1 C16 157.53(14)
C11 C15 Fe1 C14 119.0(2)
C11 C15 Fe1 C13 81.15(16)
C14 C15 Fe1 C13 -37.86(15)
C11 C15 Fe1 C110 -48.5(3)
C14 C15 Fe1 C110 -167.5(2)
C11 C15 Fe1 C17 -126.25(14)
C14 C15 Fe1 C17 114.75(15)
C11 C15 Fe1 C19 160.0(3)
C14 C15 Fe1 C19 41.0(3)
C11 C15 Fe1 C12 37.06(14)
C14 C15 Fe1 C12 -81.95(16)
C11 C15 Fe1 C18 -167.72(14)
C14 C15 Fe1 C18 73.28(17)
C14 C15 Fe1 C11 -119.0(2)
C11 C12 Fe1 C16 76.90(17)
C13 C12 Fe1 C16 -164.30(14)
C11 C12 Fe1 C14 -81.22(16)
C13 C12 Fe1 C14 37.58(15)
C11 C12 Fe1 C13 -118.8(2)
C11 C12 Fe1 C110 119.61(14)
C13 C12 Fe1 C110 -121.59(15)
C11 C12 Fe1 C17 38.5(4)
C13 C12 Fe1 C17 157.3(3)
C11 C12 Fe1 C15 -37.12(14)
C13 C12 Fe1 C15 81.68(16)
C11 C12 Fe1 C19 162.57(14)
C13 C12 Fe1 C19 -78.63(17)
C11 C12 Fe1 C18 -160.5(2)
C13 C12 Fe1 C18 -41.7(3)
C13 C12 Fe1 C11 118.8(2)
C12 C11 Fe1 C16 -123.88(14)
C15 C11 Fe1 C16 116.12(14)
C12 C11 Fe1 C14 81.99(16)
C15 C11 Fe1 C14 -38.01(15)
C12 C11 Fe1 C13 38.13(15)
C15 C11 Fe1 C13 -81.88(16)
C12 C11 Fe1 C110 -79.62(16)
C15 C11 Fe1 C110 160.38(14)
C12 C11 Fe1 C17 -167.37(13)
C15 C11 Fe1 C17 72.62(17)
C12 C11 Fe1 C15 120.0(2)
C12 C11 Fe1 C19 -42.1(3)
C15 C11 Fe1 C19 -162.1(2)
C15 C11 Fe1 C12 -120.0(2)
C12 C11 Fe1 C18 153.9(3)
C15 C11 Fe1 C18 33.9(4)
C14 Fe1 C16 C17 -42.1(3)
C13 Fe1 C16 C17 158.1(3)
C110 Fe1 C16 C17 119.35(17)
C15 Fe1 C16 C17 -79.59(15)
C19 Fe1 C16 C17 81.22(13)
C12 Fe1 C16 C17 -164.54(13)
C18 Fe1 C16 C17 37.65(12)
C11 Fe1 C16 C17 -122.63(13)
C14 Fe1 C16 C110 -161.5(2)
C13 Fe1 C16 C110 38.8(4)
C17 Fe1 C16 C110 -119.35(17)
C15 Fe1 C16 C110 161.05(13)
C19 Fe1 C16 C110 -38.14(13)
C12 Fe1 C16 C110 76.11(16)
C18 Fe1 C16 C110 -81.71(13)
C11 Fe1 C16 C110 118.02(14)
C14 Fe1 C16 C111 75.4(3)
C13 Fe1 C16 C111 -84.3(4)
C110 Fe1 C16 C111 -123.1(2)
C17 Fe1 C16 C111 117.5(2)
C15 Fe1 C16 C111 37.9(2)
C19 Fe1 C16 C111 -161.26(19)
C12 Fe1 C16 C111 -47.0(2)
C18 Fe1 C16 C111 155.17(19)
C11 Fe1 C16 C111 -5.11(19)
C110 C16 C17 C18 -0.2(2)
C111 C16 C17 C18 -171.96(19)
Fe1 C16 C17 C18 -59.66(14)
C110 C16 C17 Fe1 59.44(14)
C111 C16 C17 Fe1 -112.30(19)
C16 Fe1 C17 C18 118.98(18)
C14 Fe1 C17 C18 -79.36(16)
C13 Fe1 C17 C18 -46.8(3)
C110 Fe1 C17 C18 80.98(14)
C15 Fe1 C17 C18 -122.05(14)
C19 Fe1 C17 C18 37.27(13)
C12 Fe1 C17 C18 167.9(3)
C11 Fe1 C17 C18 -162.23(14)
C14 Fe1 C17 C16 161.66(13)
C13 Fe1 C17 C16 -165.8(2)
C110 Fe1 C17 C16 -38.00(12)
C15 Fe1 C17 C16 118.97(13)
C19 Fe1 C17 C16 -81.70(13)
C12 Fe1 C17 C16 48.9(4)
C18 Fe1 C17 C16 -118.98(18)
C11 Fe1 C17 C16 78.79(15)
C16 C17 C18 C19 -0.1(2)
Fe1 C17 C18 C19 -58.92(15)
C16 C17 C18 Fe1 58.77(14)
C16 Fe1 C18 C19 81.50(13)
C14 Fe1 C18 C19 -123.24(14)
C13 Fe1 C18 C19 -81.82(15)
C110 Fe1 C18 C19 36.90(13)
C17 Fe1 C18 C19 119.78(18)
C15 Fe1 C18 C19 -163.66(13)
C12 Fe1 C18 C19 -52.1(3)
C11 Fe1 C18 C19 170.7(3)
C16 Fe1 C18 C17 -38.28(12)
C14 Fe1 C18 C17 116.98(14)
C13 Fe1 C18 C17 158.40(13)
C110 Fe1 C18 C17 -82.88(13)
C15 Fe1 C18 C17 76.56(15)
C19 Fe1 C18 C17 -119.78(18)
C12 Fe1 C18 C17 -171.8(2)
C11 Fe1 C18 C17 50.9(3)
C17 C18 C19 C110 0.5(2)
Fe1 C18 C19 C110 -58.21(15)
C17 C18 C19 Fe1 58.68(15)
C16 Fe1 C19 C18 -81.95(14)
C14 Fe1 C19 C18 73.95(16)
C13 Fe1 C19 C18 115.28(14)
C110 Fe1 C19 C18 -120.79(19)
C17 Fe1 C19 C18 -37.41(12)
C15 Fe1 C19 C18 43.2(3)
C12 Fe1 C19 C18 157.22(13)
C11 Fe1 C19 C18 -172.2(2)
C16 Fe1 C19 C110 38.83(13)
C14 Fe1 C19 C110 -165.27(14)
C13 Fe1 C19 C110 -123.93(14)
C17 Fe1 C19 C110 83.38(14)
C15 Fe1 C19 C110 164.0(3)
C12 Fe1 C19 C110 -81.99(16)
C18 Fe1 C19 C110 120.79(19)
C11 Fe1 C19 C110 -51.4(3)
C18 C19 C110 C16 -0.6(2)
Fe1 C19 C110 C16 -59.24(14)
C18 C19 C110 Fe1 58.65(15)
C17 C16 C110 C19 0.5(2)
C111 C16 C110 C19 171.7(2)
Fe1 C16 C110 C19 60.07(14)
C17 C16 C110 Fe1 -59.57(14)
C111 C16 C110 Fe1 111.6(2)
C16 Fe1 C110 C19 -118.12(18)
C14 Fe1 C110 C19 39.2(3)
C13 Fe1 C110 C19 74.68(17)
C17 Fe1 C110 C19 -80.25(14)
C15 Fe1 C110 C19 -165.5(2)
C12 Fe1 C110 C19 117.13(15)
C18 Fe1 C110 C19 -36.70(14)
C11 Fe1 C110 C19 159.20(14)
C14 Fe1 C110 C16 157.3(3)
C13 Fe1 C110 C16 -167.20(13)
C17 Fe1 C110 C16 37.87(12)
C15 Fe1 C110 C16 -47.4(3)
C19 Fe1 C110 C16 118.12(18)
C12 Fe1 C110 C16 -124.75(13)
C18 Fe1 C110 C16 81.42(13)
C11 Fe1 C110 C16 -82.68(15)
C17 C16 C111 O1 -14.9(3)
C110 C16 C111 O1 175.1(2)
Fe1 C16 C111 O1 -98.8(2)
C17 C16 C111 C112 164.43(18)
C110 C16 C111 C112 -5.6(3)
Fe1 C16 C111 C112 80.5(2)
O1 C111 C112 I1 -76.8(2)
C16 C111 C112 I1 103.92(17)
C25 C21 C22 C23 1.0(2)
Fe2 C21 C22 C23 59.70(15)
C25 C21 C22 Fe2 -58.75(15)
C21 C22 C23 C24 -0.9(3)
Fe2 C22 C23 C24 59.23(16)
C21 C22 C23 Fe2 -60.18(15)
C22 C23 C24 C25 0.6(3)
Fe2 C23 C24 C25 59.76(15)
C22 C23 C24 Fe2 -59.18(15)
C22 C21 C25 C24 -0.6(2)
Fe2 C21 C25 C24 -59.11(15)
C22 C21 C25 Fe2 58.52(15)
C23 C24 C25 C21 0.0(3)
Fe2 C24 C25 C21 59.69(15)
C23 C24 C25 Fe2 -59.69(16)
C23 C24 Fe2 C26 169.58(19)
C25 C24 Fe2 C26 50.5(3)
C23 C24 Fe2 C27 -43.1(3)
C25 C24 Fe2 C27 -162.1(2)
C23 C24 Fe2 C210 -157.55(13)
C25 C24 Fe2 C210 83.39(16)
C23 C24 Fe2 C22 37.80(14)
C25 C24 Fe2 C22 -81.25(15)
C25 C24 Fe2 C23 -119.1(2)
C23 C24 Fe2 C28 -74.87(16)
C25 C24 Fe2 C28 166.07(14)
C23 C24 Fe2 C25 119.1(2)
C23 C24 Fe2 C29 -115.60(14)
C25 C24 Fe2 C29 125.34(14)
C23 C24 Fe2 C21 81.55(15)
C25 C24 Fe2 C21 -37.51(14)
C21 C22 Fe2 C26 -76.66(16)
C23 C22 Fe2 C26 164.49(13)
C21 C22 Fe2 C27 -118.53(14)
C23 C22 Fe2 C27 122.61(14)
C21 C22 Fe2 C210 -42.8(4)
C23 C22 Fe2 C210 -161.7(3)
C21 C22 Fe2 C24 81.32(15)
C23 C22 Fe2 C24 -37.54(14)
C21 C22 Fe2 C23 118.9(2)
C21 C22 Fe2 C28 -161.18(14)
C23 C22 Fe2 C28 79.96(16)
C21 C22 Fe2 C25 37.26(13)
C23 C22 Fe2 C25 -81.59(15)
C21 C22 Fe2 C29 164.43(19)
C23 C22 Fe2 C29 45.6(3)
C23 C22 Fe2 C21 -118.9(2)
C24 C23 Fe2 C26 -165.7(3)
C22 C23 Fe2 C26 -46.4(3)
C24 C23 Fe2 C27 164.28(13)
C22 C23 Fe2 C27 -76.42(16)
C24 C23 Fe2 C210 49.2(3)
C22 C23 Fe2 C210 168.50(19)
C22 C23 Fe2 C24 119.3(2)
C24 C23 Fe2 C22 -119.3(2)
C24 C23 Fe2 C28 123.25(14)
C22 C23 Fe2 C28 -117.45(14)
C24 C23 Fe2 C25 -37.92(14)
C22 C23 Fe2 C25 81.38(15)
C24 C23 Fe2 C29 81.37(16)
C22 C23 Fe2 C29 -159.33(14)
C24 C23 Fe2 C21 -81.52(15)
C22 C23 Fe2 C21 37.77(14)
C21 C25 Fe2 C26 82.45(15)
C24 C25 Fe2 C26 -158.38(14)
C21 C25 Fe2 C27 46.0(3)
C24 C25 Fe2 C27 165.2(2)
C21 C25 Fe2 C210 125.89(13)
C24 C25 Fe2 C210 -114.94(15)
C21 C25 Fe2 C24 -119.2(2)
C21 C25 Fe2 C22 -37.39(13)
C24 C25 Fe2 C22 81.78(15)
C21 C25 Fe2 C23 -81.49(15)
C24 C25 Fe2 C23 37.68(14)
C21 C25 Fe2 C28 -158.1(3)
C24 C25 Fe2 C28 -38.9(4)
C21 C25 Fe2 C29 167.56(13)
C24 C25 Fe2 C29 -73.28(17)
C24 C25 Fe2 C21 119.2(2)
C25 C21 Fe2 C26 -116.63(14)
C22 C21 Fe2 C26 123.63(14)
C25 C21 Fe2 C27 -160.58(13)
C22 C21 Fe2 C27 79.68(16)
C25 C21 Fe2 C210 -73.86(16)
C22 C21 Fe2 C210 166.39(13)
C25 C21 Fe2 C24 37.90(14)
C22 C21 Fe2 C24 -81.84(15)
C25 C21 Fe2 C22 119.74(19)
C25 C21 Fe2 C23 81.69(15)
C22 C21 Fe2 C23 -38.05(14)
C25 C21 Fe2 C28 163.0(2)
C22 C21 Fe2 C28 43.3(3)
C22 C21 Fe2 C25 -119.74(19)
C25 C21 Fe2 C29 -36.9(4)
C22 C21 Fe2 C29 -156.7(3)
C210 Fe2 C26 C27 119.00(17)
C24 Fe2 C26 C27 164.5(2)
C22 Fe2 C26 C27 -74.54(15)
C23 Fe2 C26 C27 -38.7(3)
C28 Fe2 C26 C27 38.03(12)
C25 Fe2 C26 C27 -159.27(12)
C29 Fe2 C26 C27 81.52(13)
C21 Fe2 C26 C27 -116.49(13)
C27 Fe2 C26 C210 -119.00(17)
C24 Fe2 C26 C210 45.5(3)
C22 Fe2 C26 C210 166.47(13)
C23 Fe2 C26 C210 -157.7(3)
C28 Fe2 C26 C210 -80.96(13)
C25 Fe2 C26 C210 81.74(14)
C29 Fe2 C26 C210 -37.48(12)
C21 Fe2 C26 C210 124.51(13)
C27 Fe2 C26 C211 122.7(2)
C210 Fe2 C26 C211 -118.3(2)
C24 Fe2 C26 C211 -72.8(3)
C22 Fe2 C26 C211 48.2(2)
C23 Fe2 C26 C211 84.0(3)
C28 Fe2 C26 C211 160.78(19)
C25 Fe2 C26 C211 -36.5(2)
C29 Fe2 C26 C211 -155.74(18)
C21 Fe2 C26 C211 6.25(18)
C210 C26 C27 C28 -0.5(2)
C211 C26 C27 C28 -172.07(19)
Fe2 C26 C27 C28 -59.95(14)
C210 C26 C27 Fe2 59.47(14)
C211 C26 C27 Fe2 -112.1(2)
C26 Fe2 C27 C28 118.50(18)
C210 Fe2 C27 C28 80.40(14)
C24 Fe2 C27 C28 -42.1(3)
C22 Fe2 C27 C28 -116.29(14)
C23 Fe2 C27 C28 -74.55(16)
C25 Fe2 C27 C28 168.5(2)
C29 Fe2 C27 C28 36.83(13)
C21 Fe2 C27 C28 -158.34(13)
C210 Fe2 C27 C26 -38.10(12)
C24 Fe2 C27 C26 -160.6(3)
C22 Fe2 C27 C26 125.21(12)
C23 Fe2 C27 C26 166.95(12)
C28 Fe2 C27 C26 -118.50(18)
C25 Fe2 C27 C26 50.0(3)
C29 Fe2 C27 C26 -81.67(13)
C21 Fe2 C27 C26 83.16(14)
C26 C27 C28 C29 0.4(2)
Fe2 C27 C28 C29 -58.88(15)
C26 C27 C28 Fe2 59.32(14)
C26 Fe2 C28 C29 81.90(14)
C27 Fe2 C28 C29 120.44(19)
C210 Fe2 C28 C29 37.35(12)
C24 Fe2 C28 C29 -74.91(16)
C22 Fe2 C28 C29 -157.87(13)
C23 Fe2 C28 C29 -115.73(14)
C25 Fe2 C28 C29 -45.3(3)
C21 Fe2 C28 C29 171.1(2)
C26 Fe2 C28 C27 -38.54(12)
C210 Fe2 C28 C27 -83.09(13)
C24 Fe2 C28 C27 164.65(13)
C22 Fe2 C28 C27 81.69(15)
C23 Fe2 C28 C27 123.82(14)
C25 Fe2 C28 C27 -165.7(3)
C29 Fe2 C28 C27 -120.44(19)
C21 Fe2 C28 C27 50.7(3)
C27 C28 C29 C210 -0.2(2)
Fe2 C28 C29 C210 -58.54(15)
C27 C28 C29 Fe2 58.31(15)
C26 Fe2 C29 C28 -81.71(14)
C27 Fe2 C29 C28 -37.18(13)
C210 Fe2 C29 C28 -119.86(18)
C24 Fe2 C29 C28 123.20(14)
C22 Fe2 C29 C28 48.9(3)
C23 Fe2 C29 C28 81.14(15)
C25 Fe2 C29 C28 163.92(13)
C21 Fe2 C29 C28 -167.6(3)
C26 Fe2 C29 C210 38.15(12)
C27 Fe2 C29 C210 82.68(13)
C24 Fe2 C29 C210 -116.94(14)
C22 Fe2 C29 C210 168.74(19)
C23 Fe2 C29 C210 -159.00(13)
C28 Fe2 C29 C210 119.86(18)
C25 Fe2 C29 C210 -76.21(15)
C21 Fe2 C29 C210 -47.8(4)
C28 C29 C210 C26 -0.1(2)
Fe2 C29 C210 C26 -58.86(14)
C28 C29 C210 Fe2 58.79(15)
C27 C26 C210 C29 0.3(2)
C211 C26 C210 C29 172.34(18)
Fe2 C26 C210 C29 59.68(14)
C27 C26 C210 Fe2 -59.34(14)
C211 C26 C210 Fe2 112.66(19)
C26 Fe2 C210 C29 -119.24(18)
C27 Fe2 C210 C29 -81.09(13)
C24 Fe2 C210 C29 80.30(15)
C22 Fe2 C210 C29 -162.3(3)
C23 Fe2 C210 C29 45.8(3)
C28 Fe2 C210 C29 -37.21(13)
C25 Fe2 C210 C29 123.39(13)
C21 Fe2 C210 C29 164.29(13)
C27 Fe2 C210 C26 38.14(12)
C24 Fe2 C210 C26 -160.46(12)
C22 Fe2 C210 C26 -43.0(4)
C23 Fe2 C210 C26 164.99(19)
C28 Fe2 C210 C26 82.03(13)
C25 Fe2 C210 C26 -117.38(13)
C29 Fe2 C210 C26 119.24(18)
C21 Fe2 C210 C26 -76.47(15)
C27 C26 C211 O2 -179.9(2)
C210 C26 C211 O2 9.8(3)
Fe2 C26 C211 O2 94.1(2)
C27 C26 C211 C212 0.9(3)
C210 C26 C211 C212 -169.39(18)
Fe2 C26 C211 C212 -85.1(2)
O2 C211 C212 I2 88.32(19)
C26 C211 C212 I2 -92.51(17)
